data_7125381
loop_
_publ_author_name
'Sakaguchi, Yuto'
'Call, Arnau'
'Cibian, Mihaela'
'Yamauchi, Kosei'
'Sakai, Ken'

_publ_section_title
;
 An earth-abundant system for light-driven CO<sub>2</sub> reduction to CO
 using a pyridinophane iron catalyst.
;
_journal_issue 59
_journal_name_full 'Chemical communications (Cambridge, England)'
_journal_page_first 8552
_journal_page_last 8555
_journal_paper_doi 10.1039/c9cc04191e
_journal_volume 55
_journal_year 2019
_chemical_formula_moiety 'C14 H16 Cl2 Co N4, Cl'
_chemical_formula_sum 'C14 H16 Cl3 Co N4'
_chemical_formula_weight 405.59
_space_group_crystal_system triclinic
_space_group_IT_number 2
_space_group_name_Hall '-P 1'
_space_group_name_H-M_alt 'P -1'
_atom_sites_solution_hydrogens mixed
_atom_sites_solution_primary dual
_audit_creation_date 2018-11-20
_audit_creation_method
;
Olex2 1.2
(compiled 2018.05.29 svn.r3508 for OlexSys, GUI svn.r5506)
;
_audit_update_record
;
2019-01-21 deposited with the CCDC.	2019-06-26 downloaded from the CCDC.
;
_cell_angle_alpha 93.6550(10)
_cell_angle_beta 98.8980(10)
_cell_angle_gamma 90.0060(10)
_cell_formula_units_Z 2
_cell_length_a 9.1082(10)
_cell_length_b 9.8312(10)
_cell_length_c 9.9666(11)
_cell_measurement_reflns_used 7067
_cell_measurement_temperature 100
_cell_measurement_theta_max 29.036
_cell_measurement_theta_min 2.264
_cell_volume 879.88(16)
_computing_cell_refinement 'SAINT v8.34A (Bruker, 2013)'
_computing_data_collection 'APEX2 (Bruker, 2007)'
_computing_data_reduction 'SAINT v8.34A (Bruker, 2013)'
_computing_molecular_graphics 'Olex2 (Dolomanov et al., 2009)'
_computing_publication_material 'Olex2 (Dolomanov et al., 2009)'
_computing_structure_refinement 'ShelXL (Sheldrick, 2015)'
_computing_structure_solution 'XT (Sheldrick, 2015)'
_diffrn_ambient_temperature 100
_diffrn_measured_fraction_theta_full 0.996
_diffrn_measured_fraction_theta_max 0.909
_diffrn_measurement_device_type 'Bruker SMART APEX-II CCD'
_diffrn_measurement_method '\f and \w scans'
_diffrn_radiation_monochromator graphite
_diffrn_radiation_probe x-ray
_diffrn_radiation_type MoK\a
_diffrn_radiation_wavelength 0.71073
_diffrn_reflns_av_R_equivalents 0.0243
_diffrn_reflns_av_unetI/netI 0.0298
_diffrn_reflns_Laue_measured_fraction_full 0.996
_diffrn_reflns_Laue_measured_fraction_max 0.909
_diffrn_reflns_limit_h_max 11
_diffrn_reflns_limit_h_min -12
_diffrn_reflns_limit_k_max 13
_diffrn_reflns_limit_k_min -13
_diffrn_reflns_limit_l_max 13
_diffrn_reflns_limit_l_min -12
_diffrn_reflns_number 10731
_diffrn_reflns_point_group_measured_fraction_full 0.996
_diffrn_reflns_point_group_measured_fraction_max 0.909
_diffrn_reflns_theta_full 25.242
_diffrn_reflns_theta_max 29.088
_diffrn_reflns_theta_min 2.073
_diffrn_source 'rotating-anode with a mirror focussing unit'
_exptl_absorpt_coefficient_mu 1.431
_exptl_absorpt_correction_T_max 0.7458
_exptl_absorpt_correction_T_min 0.5902
_exptl_absorpt_correction_type multi-scan
_exptl_absorpt_process_details
;SADABS-2014/4 (Bruker,2014/4) was used for absorption correction. 
wR2(int) was 0.0772 before and 0.0376 after correction. The Ratio 
of minimum to maximum transmission is 0.7914. The \l/2 correction 
factor is 0.00150.'
;
_exptl_crystal_colour brown
_exptl_crystal_colour_primary brown
_exptl_crystal_density_diffrn 1.531
_exptl_crystal_density_meas ?
_exptl_crystal_description block
_exptl_crystal_F_000 412
_exptl_crystal_recrystallization_method 'slow diffusion of diethylether into a solution of the compound in methanol'
_exptl_crystal_size_max 0.08
_exptl_crystal_size_mid 0.06
_exptl_crystal_size_min 0.02
_refine_diff_density_max 0.688
_refine_diff_density_min -0.552
_refine_diff_density_rms 0.081
_refine_ls_extinction_method none
_refine_ls_goodness_of_fit_ref 1.066
_refine_ls_hydrogen_treatment mixed
_refine_ls_matrix_type full
_refine_ls_number_parameters 207
_refine_ls_number_reflns 4301
_refine_ls_number_restraints 0
_refine_ls_restrained_S_all 1.066
_refine_ls_R_factor_all 0.0370
_refine_ls_R_factor_gt 0.0332
_refine_ls_shift/su_max 0.000
_refine_ls_shift/su_mean 0.000
_refine_ls_structure_factor_coef Fsqd
_refine_ls_weighting_details 'w=1/[\s^2^(Fo^2^)+(0.0528P)^2^+0.5539P] where P=(Fo^2^+2Fc^2^)/3'
_refine_ls_weighting_scheme calc
_refine_ls_wR_factor_gt 0.0925
_refine_ls_wR_factor_ref 0.0961
_reflns_Friedel_coverage 0.000
_reflns_number_gt 3861
_reflns_number_total 4301
_reflns_threshold_expression 'I > 2\s(I)'
_cod_data_source_file c9cc04191e2.cif
_cod_data_source_block yuto_co_0m
_cod_depositor_comments
;
The following automatic conversions were performed:

data item '_diffrn_radiation_probe' value 'X-ray' was changed to
'x-ray' in accordance with the
/home/saulius/struct/COD-crude-data/automatic-downloads/DataCite-retrospective/RSC/depositions/lib/dictionaries/cif_core.dic
dictionary named 'cif_core.dic' version 2.4.2 last updated on
2011-04-26.

data item '_exptl_crystal_density_meas' value 'not measured' was
changed to '?' -- the value is perceived as not measured.

Automatic conversion script
Id: cif_fix_values 6909 2019-04-08 15:41:33Z antanas 
;
_cod_database_code 7125381
_shelx_shelxl_version_number 2018/1
_shelx_space_group_comment
;
The symmetry employed for this shelxl refinement is uniquely defined
by the following loop, which should always be used as a source of
symmetry information in preference to the above space-group names.
They are only intended as comments.
;
_shelx_estimated_absorpt_t_max 0.972
_shelx_estimated_absorpt_t_min 0.894
_olex2_refinement_description
;
1. Fixed Uiso
 At 1.2 times of:
  All C(H) groups, All C(H,H) groups
2.a Secondary CH2 refined with riding coordinates:
 C6(H6A,H6B), C7(H7A,H7B), C13(H13A,H13B), C14(H14A,H14B)
2.b Aromatic/amide H refined with riding coordinates:
 C2(H2A), C3(H3), C4(H4), C9(H9), C10(H10), C11(H11)
;
_olex2_submission_special_instructions 'No special instructions were received'

loop_
_space_group_symop_operation_xyz
'x, y, z'
'-x, -y, -z'

loop_
_atom_site_label
_atom_site_type_symbol
_atom_site_fract_x
_atom_site_fract_y
_atom_site_fract_z
_atom_site_U_iso_or_equiv
_atom_site_adp_type
_atom_site_occupancy
_atom_site_site_symmetry_order
_atom_site_calc_flag
_atom_site_refinement_flags_posn
Co1 Co 0.27110(3) 0.12484(2) 0.12962(2) 0.01749(9) Uani 1 1 d .
Cl1 Cl 0.19407(5) 0.12792(5) -0.09723(5) 0.02358(11) Uani 1 1 d .
C1 C 0.2347(2) 0.09844(19) 0.39776(19) 0.0192(4) Uani 1 1 d .
N1 N 0.33447(18) 0.12733(16) 0.31798(17) 0.0189(3) Uani 1 1 d .
Cl2 Cl 0.32774(5) -0.09802(4) 0.10952(5) 0.02181(11) Uani 1 1 d .
N2 N 0.47416(19) 0.19694(17) 0.12609(17) 0.0215(3) Uani 1 1 d .
H2 H 0.518(3) 0.150(3) 0.062(3) 0.029(7) Uiso 1 1 d .
C2 C 0.2725(2) 0.1136(2) 0.5375(2) 0.0225(4) Uani 1 1 d .
H2A H 0.202331 0.094023 0.595084 0.027 Uiso 1 1 calc R
N3 N 0.22100(19) 0.30912(16) 0.14751(16) 0.0197(3) Uani 1 1 d .
C3 C 0.4154(2) 0.1583(2) 0.5920(2) 0.0243(4) Uani 1 1 d .
H3 H 0.442766 0.171783 0.687872 0.029 Uiso 1 1 calc R
C4 C 0.5185(2) 0.1833(2) 0.5070(2) 0.0238(4) Uani 1 1 d .
H4 H 0.617067 0.211704 0.543619 0.029 Uiso 1 1 calc R
N4 N 0.07213(18) 0.09261(17) 0.17840(17) 0.0203(3) Uani 1 1 d .
H4A H 0.022(3) 0.026(3) 0.128(3) 0.033(7) Uiso 1 1 d .
C5 C 0.4742(2) 0.16592(19) 0.3677(2) 0.0204(4) Uani 1 1 d .
C6 C 0.5705(2) 0.1760(2) 0.2593(2) 0.0246(4) Uani 1 1 d .
H6A H 0.641230 0.253330 0.283664 0.030 Uiso 1 1 calc R
H6B H 0.628355 0.091359 0.251679 0.030 Uiso 1 1 calc R
C7 C 0.4630(2) 0.3440(2) 0.0944(2) 0.0252(4) Uani 1 1 d .
H7A H 0.459635 0.351919 -0.004498 0.030 Uiso 1 1 calc R
H7B H 0.551291 0.394937 0.142854 0.030 Uiso 1 1 calc R
C8 C 0.3246(2) 0.4030(2) 0.1384(2) 0.0227(4) Uani 1 1 d .
C9 C 0.2933(3) 0.5401(2) 0.1585(2) 0.0287(4) Uani 1 1 d .
H9 H 0.366664 0.608015 0.155561 0.034 Uiso 1 1 calc R
C10 C 0.1518(3) 0.5755(2) 0.1832(2) 0.0318(5) Uani 1 1 d .
H10 H 0.127985 0.668885 0.197410 0.038 Uiso 1 1 calc R
C11 C 0.0449(3) 0.4761(2) 0.1872(2) 0.0281(4) Uani 1 1 d .
H11 H -0.052516 0.500390 0.201973 0.034 Uiso 1 1 calc R
C12 C 0.0833(2) 0.3411(2) 0.16924(19) 0.0224(4) Uani 1 1 d .
C13 C -0.0178(2) 0.2201(2) 0.1642(2) 0.0242(4) Uani 1 1 d .
H13A H -0.086414 0.213656 0.076698 0.029 Uiso 1 1 calc R
H13B H -0.077930 0.230917 0.238817 0.029 Uiso 1 1 calc R
C14 C 0.0912(2) 0.0431(2) 0.31951(19) 0.0212(4) Uani 1 1 d .
H14A H 0.007342 0.074284 0.365714 0.025 Uiso 1 1 calc R
H14B H 0.092143 -0.057773 0.314897 0.025 Uiso 1 1 calc R
Cl3 Cl 0.09984(6) 0.73551(5) 0.49171(6) 0.03087(13) Uani 1 1 d .

loop_
_atom_site_aniso_label
_atom_site_aniso_U_11
_atom_site_aniso_U_22
_atom_site_aniso_U_33
_atom_site_aniso_U_23
_atom_site_aniso_U_13
_atom_site_aniso_U_12
Co1 0.01954(14) 0.01713(14) 0.01618(14) -0.00118(10) 0.00485(10) -0.00661(10)
Cl1 0.0288(2) 0.0246(2) 0.0172(2) -0.00033(17) 0.00388(17) -0.01092(18)
C1 0.0211(9) 0.0180(8) 0.0191(9) 0.0012(7) 0.0053(7) -0.0011(7)
N1 0.0190(7) 0.0170(7) 0.0209(8) -0.0014(6) 0.0049(6) -0.0041(6)
Cl2 0.0257(2) 0.0183(2) 0.0218(2) -0.00199(17) 0.00628(17) -0.00462(17)
N2 0.0223(8) 0.0211(8) 0.0217(8) -0.0023(6) 0.0069(6) -0.0068(6)
C2 0.0251(9) 0.0237(9) 0.0196(9) 0.0006(7) 0.0067(7) -0.0009(7)
N3 0.0226(8) 0.0206(7) 0.0162(7) -0.0007(6) 0.0047(6) -0.0052(6)
C3 0.0275(10) 0.0250(9) 0.0195(9) -0.0005(7) 0.0020(8) 0.0023(8)
C4 0.0228(9) 0.0238(9) 0.0235(10) -0.0041(8) 0.0014(7) -0.0016(7)
N4 0.0205(8) 0.0226(8) 0.0177(8) -0.0007(6) 0.0038(6) -0.0077(6)
C5 0.0201(9) 0.0192(8) 0.0214(9) -0.0025(7) 0.0029(7) -0.0035(7)
C6 0.0200(9) 0.0305(10) 0.0233(10) -0.0019(8) 0.0049(7) -0.0053(8)
C7 0.0290(10) 0.0207(9) 0.0276(10) 0.0011(8) 0.0105(8) -0.0090(8)
C8 0.0301(10) 0.0200(9) 0.0188(9) -0.0010(7) 0.0071(8) -0.0067(8)
C9 0.0421(12) 0.0198(9) 0.0263(10) -0.0005(8) 0.0126(9) -0.0081(8)
C10 0.0503(14) 0.0206(9) 0.0267(11) 0.0011(8) 0.0128(10) 0.0018(9)
C11 0.0368(11) 0.0277(10) 0.0217(10) 0.0025(8) 0.0099(8) 0.0048(9)
C12 0.0248(9) 0.0267(10) 0.0160(9) 0.0013(7) 0.0049(7) -0.0016(8)
C13 0.0200(9) 0.0290(10) 0.0242(10) 0.0039(8) 0.0039(7) -0.0023(8)
C14 0.0221(9) 0.0234(9) 0.0187(9) 0.0033(7) 0.0043(7) -0.0075(7)
Cl3 0.0341(3) 0.0281(3) 0.0317(3) -0.0003(2) 0.0100(2) -0.0014(2)

loop_
_atom_type_symbol
_atom_type_description
_atom_type_scat_dispersion_real
_atom_type_scat_dispersion_imag
_atom_type_scat_source
C C 0.0033 0.0016 'International Tables Vol C Tables 4.2.6.8 and 6.1.1.4'
H H 0.0000 0.0000 'International Tables Vol C Tables 4.2.6.8 and 6.1.1.4'
Cl Cl 0.1484 0.1585 'International Tables Vol C Tables 4.2.6.8 and 6.1.1.4'
Co Co 0.3494 0.9721 'International Tables Vol C Tables 4.2.6.8 and 6.1.1.4'
N N 0.0061 0.0033 'International Tables Vol C Tables 4.2.6.8 and 6.1.1.4'

loop_
_geom_angle_atom_site_label_1
_geom_angle_atom_site_label_2
_geom_angle_atom_site_label_3
_geom_angle
N1 Co1 Cl1 178.48(5)
N1 Co1 Cl2 90.02(5)
N1 Co1 N2 83.84(7)
N1 Co1 N4 84.14(7)
Cl2 Co1 Cl1 91.484(19)
N2 Co1 Cl1 95.76(5)
N2 Co1 Cl2 96.76(5)
N3 Co1 Cl1 88.75(5)
N3 Co1 N1 89.76(7)
N3 Co1 Cl2 178.98(5)
N3 Co1 N2 84.20(7)
N3 Co1 N4 84.24(7)
N4 Co1 Cl1 95.96(5)
N4 Co1 Cl2 94.75(5)
N4 Co1 N2 163.32(7)
N1 C1 C2 120.01(18)
N1 C1 C14 113.11(16)
C2 C1 C14 126.77(17)
C1 N1 Co1 118.23(13)
C5 N1 Co1 118.94(13)
C5 N1 C1 122.69(17)
Co1 N2 H2 111.1(17)
C6 N2 Co1 109.49(12)
C6 N2 H2 105.8(17)
C7 N2 Co1 108.69(13)
C7 N2 H2 109.0(17)
C7 N2 C6 112.73(16)
C1 C2 H2A 120.7
C1 C2 C3 118.52(18)
C3 C2 H2A 120.7
C8 N3 Co1 118.47(14)
C8 N3 C12 122.92(18)
C12 N3 Co1 118.62(13)
C2 C3 H3 119.8
C4 C3 C2 120.34(18)
C4 C3 H3 119.8
C3 C4 H4 120.8
C5 C4 C3 118.43(18)
C5 C4 H4 120.8
Co1 N4 H4A 113.2(18)
C13 N4 Co1 109.67(12)
C13 N4 H4A 108.2(18)
C13 N4 C14 113.16(15)
C14 N4 Co1 108.60(12)
C14 N4 H4A 104.0(18)
N1 C5 C4 119.93(18)
N1 C5 C6 113.08(17)
C4 C5 C6 126.84(18)
N2 C6 C5 109.21(16)
N2 C6 H6A 109.8
N2 C6 H6B 109.8
C5 C6 H6A 109.8
C5 C6 H6B 109.8
H6A C6 H6B 108.3
N2 C7 H7A 109.8
N2 C7 H7B 109.8
N2 C7 C8 109.37(16)
H7A C7 H7B 108.2
C8 C7 H7A 109.8
C8 C7 H7B 109.8
N3 C8 C7 113.37(17)
N3 C8 C9 119.75(19)
C9 C8 C7 126.68(18)
C8 C9 H9 120.9
C8 C9 C10 118.3(2)
C10 C9 H9 120.9
C9 C10 H10 119.7
C11 C10 C9 120.7(2)
C11 C10 H10 119.7
C10 C11 H11 120.7
C12 C11 C10 118.5(2)
C12 C11 H11 120.7
N3 C12 C11 119.76(19)
N3 C12 C13 113.79(17)
C11 C12 C13 126.37(19)
N4 C13 H13A 109.7
N4 C13 H13B 109.7
C12 C13 N4 109.87(16)
C12 C13 H13A 109.7
C12 C13 H13B 109.7
H13A C13 H13B 108.2
C1 C14 N4 108.91(15)
C1 C14 H14A 109.9
C1 C14 H14B 109.9
N4 C14 H14A 109.9
N4 C14 H14B 109.9
H14A C14 H14B 108.3

loop_
_geom_bond_atom_site_label_1
_geom_bond_atom_site_label_2
_geom_bond_distance
Co1 Cl1 2.2634(6)
Co1 N1 1.8754(17)
Co1 Cl2 2.2546(5)
Co1 N2 1.9868(17)
Co1 N3 1.8726(17)
Co1 N4 1.9782(16)
C1 N1 1.338(2)
C1 C2 1.380(3)
C1 C14 1.498(3)
N1 C5 1.338(2)
N2 H2 0.90(3)
N2 C6 1.500(3)
N2 C7 1.499(3)
C2 H2A 0.9500
C2 C3 1.391(3)
N3 C8 1.337(2)
N3 C12 1.340(3)
C3 H3 0.9500
C3 C4 1.390(3)
C4 H4 0.9500
C4 C5 1.384(3)
N4 H4A 0.88(3)
N4 C13 1.500(3)
N4 C14 1.502(2)
C5 C6 1.501(3)
C6 H6A 0.9900
C6 H6B 0.9900
C7 H7A 0.9900
C7 H7B 0.9900
C7 C8 1.502(3)
C8 C9 1.386(3)
C9 H9 0.9500
C9 C10 1.389(3)
C10 H10 0.9500
C10 C11 1.386(3)
C11 H11 0.9500
C11 C12 1.381(3)
C12 C13 1.497(3)
C13 H13A 0.9900
C13 H13B 0.9900
C14 H14A 0.9900
C14 H14B 0.9900

loop_
_geom_hbond_atom_site_label_D
_geom_hbond_atom_site_label_H
_geom_hbond_atom_site_label_A
_geom_hbond_distance_DH
_geom_hbond_distance_HA
_geom_hbond_distance_DA
_geom_hbond_angle_DHA
_geom_hbond_site_symmetry_A
_geom_hbond_publ_flag
N2 H2 Cl2 0.90(3) 2.41(3) 3.2765(18) 161(2) 2_655 yes
C4 H4 Cl3 0.95 2.71 3.564(2) 149.9 2_666 yes
N4 H4A Cl1 0.88(3) 2.46(3) 3.2252(17) 146(2) 2 yes
C6 H6A Cl3 0.99 2.99 3.654(2) 125.6 2_666 yes
C9 H9 Cl2 0.95 2.97 3.642(2) 129.1 1_565 yes
C13 H13A Cl2 0.99 2.83 3.749(2) 153.8 2 yes
C13 H13B Cl3 0.99 2.72 3.621(2) 151.0 2_566 yes
C14 H14A Cl3 0.99 2.56 3.434(2) 147.1 2_566 yes
C14 H14B Cl3 0.99 2.77 3.566(2) 138.1 1_545 yes

loop_
_geom_torsion_atom_site_label_1
_geom_torsion_atom_site_label_2
_geom_torsion_atom_site_label_3
_geom_torsion_atom_site_label_4
_geom_torsion
Co1 N1 C5 C4 172.73(14)
Co1 N1 C5 C6 -11.4(2)
Co1 N2 C6 C5 -24.22(19)
Co1 N2 C7 C8 25.73(19)
Co1 N3 C8 C7 8.3(2)
Co1 N3 C8 C9 -176.52(15)
Co1 N3 C12 C11 177.91(15)
Co1 N3 C12 C13 -5.0(2)
Co1 N4 C13 C12 -20.91(19)
Co1 N4 C14 C1 27.83(18)
Cl1 Co1 N3 C8 -90.14(14)
Cl1 Co1 N3 C12 90.04(14)
C1 N1 C5 C4 -3.0(3)
C1 N1 C5 C6 172.88(17)
C1 C2 C3 C4 -1.7(3)
N1 Co1 N3 C8 89.61(15)
N1 Co1 N3 C12 -90.21(15)
N1 C1 C2 C3 -0.4(3)
N1 C1 C14 N4 -25.3(2)
N1 C5 C6 N2 23.3(2)
Cl2 Co1 N1 C1 -89.78(14)
Cl2 Co1 N1 C5 94.34(14)
N2 Co1 N1 C1 173.42(15)
N2 Co1 N1 C5 -2.46(14)
N2 Co1 N3 C8 5.78(15)
N2 Co1 N3 C12 -174.04(15)
N2 C7 C8 N3 -22.6(2)
N2 C7 C8 C9 162.6(2)
C2 C1 N1 Co1 -172.91(14)
C2 C1 N1 C5 2.8(3)
C2 C1 C14 N4 158.40(19)
C2 C3 C4 C5 1.6(3)
N3 Co1 N1 C1 89.23(14)
N3 Co1 N1 C5 -86.65(15)
N3 C8 C9 C10 -2.2(3)
N3 C12 C13 N4 17.2(2)
C3 C4 C5 N1 0.7(3)
C3 C4 C5 C6 -174.49(19)
C4 C5 C6 N2 -161.20(19)
N4 Co1 N1 C1 5.00(14)
N4 Co1 N1 C5 -170.89(15)
N4 Co1 N3 C8 173.75(15)
N4 Co1 N3 C12 -6.07(15)
C6 N2 C7 C8 -95.84(19)
C7 N2 C6 C5 96.90(19)
C7 C8 C9 C10 172.3(2)
C8 N3 C12 C11 -1.9(3)
C8 N3 C12 C13 175.17(17)
C8 C9 C10 C11 -0.1(3)
C9 C10 C11 C12 1.4(3)
C10 C11 C12 N3 -0.5(3)
C10 C11 C12 C13 -177.2(2)
C11 C12 C13 N4 -165.92(19)
C12 N3 C8 C7 -171.90(18)
C12 N3 C8 C9 3.3(3)
C13 N4 C14 C1 -94.18(18)
C14 C1 N1 Co1 10.6(2)
C14 C1 N1 C5 -173.73(17)
C14 C1 C2 C3 175.60(19)
C14 N4 C13 C12 100.50(18)

loop_
_smtbx_masks_void_nr
_smtbx_masks_void_average_x
_smtbx_masks_void_average_y
_smtbx_masks_void_average_z
_smtbx_masks_void_volume
_smtbx_masks_void_count_electrons
1 0.500 0.500 0.500 119.2 37.9
